data_4087193
loop_
_publ_author_name
'Astakhov, Alexander V.'
'Khazipov, Oleg V.'
'Chernenko, Andrey Yu.'
'Pasyukov, Dmitry V.'
'Kashin, Alexey S.'
'Gordeev, Evgeniy G.'
'Khrustalev, Victor N.'
'Chernyshev, Victor M.'
'Ananikov, Valentine P.'

_publ_section_title
;
 A New Mode of Operation of Pd-NHC Systems Studied in a Catalytic
 Mizoroki--Heck Reaction
;
_journal_issue 10
_journal_name_full Organometallics
_journal_page_first 1981
_journal_paper_doi 10.1021/acs.organomet.7b00184
_journal_volume 36
_journal_year 2017
_chemical_formula_moiety 'C13 H19 Cl2 N3 Pd'
_chemical_formula_sum 'C13 H19 Cl2 N3 Pd'
_chemical_formula_weight 394.61
_space_group_crystal_system orthorhombic
_space_group_IT_number 61
_space_group_name_Hall '-P 2ac 2ab'
_space_group_name_H-M_alt 'P b c a'
_symmetry_space_group_name_Hall '-P 2ac 2ab'
_symmetry_space_group_name_H-M 'P b c a'
_atom_sites_solution_hydrogens geom
_atom_sites_solution_primary difmap
_atom_sites_solution_secondary difmap
_audit_creation_method SHELXL-2014/6
_cell_angle_alpha 90
_cell_angle_beta 90
_cell_angle_gamma 90
_cell_formula_units_Z 8
_cell_length_a 13.480(3)
_cell_length_b 7.9200(16)
_cell_length_c 29.400(6)
_cell_measurement_reflns_used 600
_cell_measurement_temperature 100(2)
_cell_measurement_theta_max 36.0
_cell_measurement_theta_min 4.4
_cell_volume 3138.8(11)
_computing_cell_refinement 'iMosflm (Battye <i>et al.</i>, 2011)'
_computing_data_collection 'Automar (MarXperts, 2015)'
_computing_data_reduction iMosflm
_computing_molecular_graphics 'SHELXTL (Sheldrick, 2015)'
_computing_publication_material SHELXTL
_computing_structure_refinement 'SHELXL (Sheldrick, 2015)'
_computing_structure_solution 'SHELXT (Sheldrick, 2015)'
_diffrn_ambient_temperature 100(2)
_diffrn_measured_fraction_theta_full 0.978
_diffrn_measured_fraction_theta_max 0.941
_diffrn_measurement_device_type 'Rayonix SX165 CCD'
_diffrn_measurement_method '/f scan'
_diffrn_radiation_type synchrotron
_diffrn_radiation_wavelength 0.96990
_diffrn_reflns_av_R_equivalents 0.0701
_diffrn_reflns_av_unetI/netI 0.1285
_diffrn_reflns_Laue_measured_fraction_full 0.978
_diffrn_reflns_Laue_measured_fraction_max 0.941
_diffrn_reflns_limit_h_max 17
_diffrn_reflns_limit_h_min -17
_diffrn_reflns_limit_k_max 8
_diffrn_reflns_limit_k_min -8
_diffrn_reflns_limit_l_max 36
_diffrn_reflns_limit_l_min -36
_diffrn_reflns_number 45431
_diffrn_reflns_point_group_measured_fraction_full 0.978
_diffrn_reflns_point_group_measured_fraction_max 0.941
_diffrn_reflns_theta_full 35.587
_diffrn_reflns_theta_max 38.119
_diffrn_reflns_theta_min 4.181
_exptl_absorpt_coefficient_mu 3.498
_exptl_absorpt_correction_T_max 0.606
_exptl_absorpt_correction_T_min 0.444
_exptl_absorpt_correction_type multi-scan
_exptl_absorpt_process_details 'Scala (Evans, 2006)'
_exptl_crystal_colour yellow
_exptl_crystal_density_diffrn 1.670
_exptl_crystal_description prism
_exptl_crystal_F_000 1584
_exptl_crystal_size_max 0.25
_exptl_crystal_size_mid 0.20
_exptl_crystal_size_min 0.15
_refine_diff_density_max 2.689
_refine_diff_density_min -1.990
_refine_diff_density_rms 0.329
_refine_ls_extinction_coef 0.0051(5)
_refine_ls_extinction_expression Fc^*^=kFc[1+0.001xFc^2^\l^3^/sin(2\q)]^-1/4^
_refine_ls_extinction_method 'SHELXL (Sheldrick, 2015)'
_refine_ls_goodness_of_fit_ref 1.004
_refine_ls_hydrogen_treatment constr
_refine_ls_matrix_type full
_refine_ls_number_parameters 175
_refine_ls_number_reflns 3182
_refine_ls_number_restraints 0
_refine_ls_restrained_S_all 1.004
_refine_ls_R_factor_all 0.0834
_refine_ls_R_factor_gt 0.0674
_refine_ls_shift/su_max 0.001
_refine_ls_shift/su_mean 0.000
_refine_ls_structure_factor_coef Fsqd
_refine_ls_weighting_details 'w=1/[\s^2^(Fo^2^)+(0.06P)^2^+18P] where P=(Fo^2^+2Fc^2^)/3'
_refine_ls_weighting_scheme calc
_refine_ls_wR_factor_gt 0.1442
_refine_ls_wR_factor_ref 0.1565
_reflns_Friedel_coverage 0.000
_reflns_number_gt 2825
_reflns_number_total 3182
_reflns_threshold_expression 'I > 2\s(I)'
_cod_data_source_file om7b00184_si_005.cif
_cod_data_source_block 5b
_cod_depositor_comments 'Adding full bibliography for 4087193--4087194.cif.'
_cod_database_code 4087193
_shelx_space_group_comment
;
The symmetry employed for this shelxl refinement is uniquely defined
by the following loop, which should always be used as a source of
symmetry information in preference to the above space-group names.
They are only intended as comments.
;
_shelx_estimated_absorpt_t_min 0.456
_shelx_estimated_absorpt_t_max 0.605
_shelxl_version_number 2014/6

loop_
_space_group_symop_operation_xyz
'x, y, z'
'-x+1/2, -y, z+1/2'
'-x, y+1/2, -z+1/2'
'x+1/2, -y+1/2, -z'
'-x, -y, -z'
'x-1/2, y, -z-1/2'
'x, -y-1/2, z-1/2'
'-x-1/2, y-1/2, z'

loop_
_atom_site_label
_atom_site_type_symbol
_atom_site_fract_x
_atom_site_fract_y
_atom_site_fract_z
_atom_site_U_iso_or_equiv
_atom_site_adp_type
_atom_site_occupancy
_atom_site_site_symmetry_order
_atom_site_calc_flag
_atom_site_refinement_flags_posn
_atom_site_refinement_flags_adp
Pd1 Pd 0.54139(2) 0.73205(5) 0.38499(2) 0.0089(2) Uani 1 1 d . .
Cl1 Cl 0.49284(8) 0.92112(15) 0.32903(3) 0.0135(3) Uani 1 1 d . .
Cl2 Cl 0.59664(9) 0.53732(16) 0.43832(4) 0.0185(3) Uani 1 1 d . .
N1 N 0.5841(3) 0.5250(5) 0.30277(12) 0.0123(9) Uani 1 1 d . .
C2 C 0.6200(3) 0.6125(6) 0.33877(15) 0.0120(10) Uani 1 1 d . .
N3 N 0.7201(3) 0.6040(5) 0.33514(12) 0.0108(8) Uani 1 1 d . .
C4 C 0.7466(3) 0.5112(6) 0.29693(16) 0.0136(10) Uani 1 1 d . .
H4 H 0.8121 0.4871 0.2870 0.016 Uiso 1 1 calc R U
C5 C 0.6612(3) 0.4617(6) 0.27661(14) 0.0141(10) Uani 1 1 d . .
H5 H 0.6553 0.3962 0.2497 0.017 Uiso 1 1 calc R U
C6 C 0.4773(3) 0.4938(7) 0.29404(15) 0.0133(10) Uani 1 1 d . .
H6A H 0.4699 0.4368 0.2643 0.016 Uiso 1 1 calc R U
H6B H 0.4421 0.6033 0.2924 0.016 Uiso 1 1 calc R U
C7 C 0.4295(3) 0.3849(7) 0.33093(15) 0.0151(10) Uani 1 1 d . .
H7A H 0.4671 0.2780 0.3339 0.018 Uiso 1 1 calc R U
H7B H 0.4334 0.4449 0.3604 0.018 Uiso 1 1 calc R U
C8 C 0.3212(3) 0.3447(7) 0.32039(15) 0.0165(10) Uani 1 1 d . .
H8A H 0.3179 0.2685 0.2937 0.020 Uiso 1 1 calc R U
H8B H 0.2859 0.4503 0.3125 0.020 Uiso 1 1 calc R U
C9 C 0.2693(4) 0.2608(7) 0.36082(19) 0.0221(13) Uani 1 1 d . .
H9A H 0.1993 0.2421 0.3534 0.033 Uiso 1 1 calc R U
H9B H 0.2743 0.3343 0.3875 0.033 Uiso 1 1 calc R U
H9C H 0.3012 0.1523 0.3674 0.033 Uiso 1 1 calc R U
C10 C 0.7909(3) 0.6754(7) 0.36795(15) 0.0143(10) Uani 1 1 d . .
H10A H 0.7609 0.7732 0.3831 0.021 Uiso 1 1 calc R U
H10B H 0.8512 0.7108 0.3519 0.021 Uiso 1 1 calc R U
H10C H 0.8078 0.5898 0.3907 0.021 Uiso 1 1 calc R U
N4 N 0.4540(2) 0.8588(6) 0.43396(13) 0.0125(9) Uani 1 1 d . .
C11 C 0.4012(4) 0.7697(7) 0.46505(18) 0.0214(12) Uani 1 1 d . .
H11 H 0.4021 0.6499 0.4640 0.026 Uiso 1 1 calc R U
C12 C 0.3459(4) 0.8505(8) 0.49838(17) 0.0258(13) Uani 1 1 d . .
H12 H 0.3085 0.7863 0.5196 0.031 Uiso 1 1 calc R U
C13 C 0.3456(4) 1.0238(8) 0.50059(16) 0.0272(14) Uani 1 1 d . .
H13 H 0.3085 1.0804 0.5235 0.033 Uiso 1 1 calc R U
C14 C 0.3998(4) 1.1149(8) 0.46914(17) 0.0251(12) Uani 1 1 d . .
H14 H 0.4011 1.2347 0.4702 0.030 Uiso 1 1 calc R U
C15 C 0.4521(3) 1.0277(7) 0.43605(17) 0.0163(12) Uani 1 1 d . .
H15 H 0.4881 1.0903 0.4140 0.020 Uiso 1 1 calc R U

loop_
_atom_site_aniso_label
_atom_site_aniso_U_11
_atom_site_aniso_U_22
_atom_site_aniso_U_33
_atom_site_aniso_U_23
_atom_site_aniso_U_13
_atom_site_aniso_U_12
Pd1 0.0045(3) 0.0177(4) 0.0045(3) -0.00103(12) 0.00014(10) 0.00172(12)
Cl1 0.0099(5) 0.0217(7) 0.0088(5) 0.0029(4) -0.0003(4) 0.0020(5)
Cl2 0.0210(6) 0.0260(8) 0.0086(5) 0.0039(4) 0.0000(4) 0.0087(5)
N1 0.0068(17) 0.024(2) 0.0060(17) 0.0003(16) -0.0029(13) 0.0002(16)
C2 0.0063(19) 0.019(3) 0.011(2) 0.0050(18) -0.0035(16) -0.0016(18)
N3 0.0073(17) 0.016(2) 0.0085(17) -0.0008(15) -0.0009(13) 0.0012(16)
C4 0.008(2) 0.024(3) 0.009(2) -0.0009(18) 0.0046(15) 0.004(2)
C5 0.012(2) 0.023(3) 0.007(2) -0.0042(18) 0.0042(16) 0.0050(19)
C6 0.0045(19) 0.025(3) 0.011(2) -0.003(2) -0.0041(16) -0.001(2)
C7 0.009(2) 0.022(3) 0.014(2) 0.002(2) -0.0036(17) -0.001(2)
C8 0.009(2) 0.025(3) 0.015(2) -0.002(2) -0.0039(16) -0.002(2)
C9 0.006(3) 0.031(4) 0.029(3) 0.005(2) 0.000(2) -0.0061(19)
C10 0.006(2) 0.022(3) 0.015(2) -0.003(2) -0.0039(16) -0.002(2)
N4 0.0067(18) 0.024(3) 0.0067(18) -0.0045(17) 0.0005(12) 0.0014(15)
C11 0.013(2) 0.037(3) 0.014(3) -0.002(2) 0.004(2) -0.004(2)
C12 0.016(2) 0.045(4) 0.017(2) -0.005(2) 0.0079(19) -0.004(2)
C13 0.017(3) 0.051(4) 0.013(2) -0.006(2) 0.0014(18) 0.013(2)
C14 0.028(3) 0.031(3) 0.016(2) -0.003(2) -0.003(2) 0.014(2)
C15 0.016(2) 0.020(3) 0.014(2) -0.004(2) -0.0017(17) 0.0077(19)

loop_
_atom_type_symbol
_atom_type_description
_atom_type_scat_dispersion_real
_atom_type_scat_dispersion_imag
_atom_type_scat_source
C C 0.0070 0.0030 'International Tables Vol C Tables 4.2.6.8 and 6.1.1.4'
H H 0.0000 0.0000 'International Tables Vol C Tables 4.2.6.8 and 6.1.1.4'
N N 0.0130 0.0070 'International Tables Vol C Tables 4.2.6.8 and 6.1.1.4'
Cl Cl 0.2300 0.2930 'International Tables Vol C Tables 4.2.6.8 and 6.1.1.4'
Pd Pd -0.3930 1.7640 'International Tables Vol C Tables 4.2.6.8 and 6.1.1.4'

loop_
_geom_angle_atom_site_label_1
_geom_angle_atom_site_label_2
_geom_angle_atom_site_label_3
_geom_angle
C2 Pd1 N4 178.73(16)
C2 Pd1 Cl1 88.43(13)
N4 Pd1 Cl1 91.10(12)
C2 Pd1 Cl2 88.52(13)
N4 Pd1 Cl2 91.96(12)
Cl1 Pd1 Cl2 176.87(4)
C2 N1 C5 110.5(4)
C2 N1 C6 124.6(4)
C5 N1 C6 124.8(4)
N1 C2 N3 105.6(4)
N1 C2 Pd1 126.4(3)
N3 C2 Pd1 128.0(3)
C2 N3 C4 110.3(4)
C2 N3 C10 125.2(4)
C4 N3 C10 124.5(4)
C5 C4 N3 106.9(4)
C5 C4 H4 126.5
N3 C4 H4 126.5
C4 C5 N1 106.7(4)
C4 C5 H5 126.7
N1 C5 H5 126.7
N1 C6 C7 112.4(4)
N1 C6 H6A 109.1
C7 C6 H6A 109.1
N1 C6 H6B 109.1
C7 C6 H6B 109.1
H6A C6 H6B 107.9
C8 C7 C6 112.2(4)
C8 C7 H7A 109.2
C6 C7 H7A 109.2
C8 C7 H7B 109.2
C6 C7 H7B 109.2
H7A C7 H7B 107.9
C7 C8 C9 111.7(4)
C7 C8 H8A 109.3
C9 C8 H8A 109.3
C7 C8 H8B 109.3
C9 C8 H8B 109.3
H8A C8 H8B 107.9
C8 C9 H9A 109.5
C8 C9 H9B 109.5
H9A C9 H9B 109.5
C8 C9 H9C 109.5
H9A C9 H9C 109.5
H9B C9 H9C 109.5
N3 C10 H10A 109.5
N3 C10 H10B 109.5
H10A C10 H10B 109.5
N3 C10 H10C 109.5
H10A C10 H10C 109.5
H10B C10 H10C 109.5
C15 N4 C11 118.6(4)
C15 N4 Pd1 121.0(3)
C11 N4 Pd1 120.3(4)
N4 C11 C12 121.2(5)
N4 C11 H11 119.4
C12 C11 H11 119.4
C13 C12 C11 119.7(5)
C13 C12 H12 120.1
C11 C12 H12 120.1
C12 C13 C14 119.2(5)
C12 C13 H13 120.4
C14 C13 H13 120.4
C13 C14 C15 118.6(6)
C13 C14 H14 120.7
C15 C14 H14 120.7
N4 C15 C14 122.6(5)
N4 C15 H15 118.7
C14 C15 H15 118.7

loop_
_geom_bond_atom_site_label_1
_geom_bond_atom_site_label_2
_geom_bond_distance
Pd1 C2 1.966(5)
Pd1 N4 2.114(4)
Pd1 Cl1 2.3190(12)
Pd1 Cl2 2.3220(12)
N1 C2 1.355(6)
N1 C5 1.387(6)
N1 C6 1.483(6)
C2 N3 1.355(6)
N3 C4 1.389(6)
N3 C10 1.471(6)
C4 C5 1.355(6)
C4 H4 0.9500
C5 H5 0.9500
C6 C7 1.528(7)
C6 H6A 0.9900
C6 H6B 0.9900
C7 C8 1.527(6)
C7 H7A 0.9900
C7 H7B 0.9900
C8 C9 1.530(7)
C8 H8A 0.9900
C8 H8B 0.9900
C9 H9A 0.9800
C9 H9B 0.9800
C9 H9C 0.9800
C10 H10A 0.9800
C10 H10B 0.9800
C10 H10C 0.9800
N4 C15 1.340(8)
N4 C11 1.356(7)
C11 C12 1.387(7)
C11 H11 0.9500
C12 C13 1.374(9)
C12 H12 0.9500
C13 C14 1.381(8)
C13 H13 0.9500
C14 C15 1.386(7)
C14 H14 0.9500
C15 H15 0.9500

loop_
_geom_torsion_atom_site_label_1
_geom_torsion_atom_site_label_2
_geom_torsion_atom_site_label_3
_geom_torsion_atom_site_label_4
_geom_torsion
C5 N1 C2 N3 0.0(5)
C6 N1 C2 N3 177.0(4)
C5 N1 C2 Pd1 178.2(3)
C6 N1 C2 Pd1 -4.8(7)
N1 C2 N3 C4 0.0(5)
Pd1 C2 N3 C4 -178.2(3)
N1 C2 N3 C10 -177.3(4)
Pd1 C2 N3 C10 4.5(7)
C2 N3 C4 C5 0.0(5)
C10 N3 C4 C5 177.4(4)
N3 C4 C5 N1 0.0(5)
C2 N1 C5 C4 0.0(5)
C6 N1 C5 C4 -177.0(4)
C2 N1 C6 C7 -64.2(6)
C5 N1 C6 C7 112.3(5)
N1 C6 C7 C8 -176.7(4)
C6 C7 C8 C9 -170.7(4)
C15 N4 C11 C12 0.2(7)
Pd1 N4 C11 C12 177.9(4)
N4 C11 C12 C13 -1.1(8)
C11 C12 C13 C14 0.7(8)
C12 C13 C14 C15 0.6(8)
C11 N4 C15 C14 1.1(7)
Pd1 N4 C15 C14 -176.6(4)
C13 C14 C15 N4 -1.5(7)
